data_4115168
loop_
_publ_author_name
'Philip A. Gale'
'Korakot Navakhun'
'Salvatore Camiolo'
'Mark E. Light'
'Michael B. Hursthouse'

_publ_section_title
;
 Anion-Anion Assembly: A New Class of Anionic Supramolecular Polymer
 Containing 3,4-Dichloro-2,5-diamido-substituted Pyrrole Anion Dimers
;
_journal_name_full 'Journal of the American Chemical Society'
_journal_page_first 11228
_journal_page_last 11229
_journal_paper_doi 10.1021/ja027118v
_journal_volume 124
_journal_year 2002
_chemical_formula_sum 'C124 H180 Cl8 N16 O8'
_chemical_formula_weight 2306.44
_chemical_name_systematic
; 
Phil Gale
;
_space_group_IT_number 2
_symmetry_cell_setting triclinic
_symmetry_space_group_name_Hall '-P 1'
_symmetry_space_group_name_H-M 'P -1'
_atom_sites_solution_hydrogens geom
_atom_sites_solution_primary direct
_atom_sites_solution_secondary difmap
_audit_creation_method SHELXL-97
_cell_angle_alpha 69.036(5)
_cell_angle_beta 76.520(5)
_cell_angle_gamma 73.183(5)
_cell_formula_units_Z 2
_cell_length_a 16.472(5)
_cell_length_b 18.028(5)
_cell_length_c 24.398(5)
_cell_measurement_temperature 120(2)
_cell_volume 6408(3)
_computing_structure_refinement 'SHELXL-97 (Sheldrick, 1997)'
_computing_structure_solution 'SHELXS-97 (Sheldrick, 1990)'
_diffrn_ambient_temperature 120(2)
_diffrn_measured_fraction_theta_full 0.954
_diffrn_measured_fraction_theta_max 0.954
_diffrn_radiation_monochromator graphite
_diffrn_radiation_source 'fine-focus sealed tube'
_diffrn_radiation_type MoK\a
_diffrn_radiation_wavelength 0.71069
_diffrn_reflns_av_R_equivalents 0.0616
_diffrn_reflns_av_sigmaI/netI 0.1460
_diffrn_reflns_limit_h_max 18
_diffrn_reflns_limit_h_min -18
_diffrn_reflns_limit_k_max 20
_diffrn_reflns_limit_k_min -20
_diffrn_reflns_limit_l_max 26
_diffrn_reflns_limit_l_min -26
_diffrn_reflns_number 31321
_diffrn_reflns_theta_full 23.25
_diffrn_reflns_theta_max 23.25
_diffrn_reflns_theta_min 2.95
_exptl_absorpt_coefficient_mu 0.235
_exptl_absorpt_correction_T_max 0.9769
_exptl_absorpt_correction_T_min 0.9769
_exptl_crystal_density_diffrn 1.195
_exptl_crystal_F_000 2472
_exptl_crystal_size_max 0.10
_exptl_crystal_size_mid 0.10
_exptl_crystal_size_min 0.10
_refine_diff_density_max 1.008
_refine_diff_density_min -0.747
_refine_diff_density_rms 0.081
_refine_ls_extinction_method none
_refine_ls_goodness_of_fit_ref 0.992
_refine_ls_hydrogen_treatment mixed
_refine_ls_matrix_type full
_refine_ls_number_parameters 1421
_refine_ls_number_reflns 17550
_refine_ls_number_restraints 948
_refine_ls_restrained_S_all 0.985
_refine_ls_R_factor_all 0.2051
_refine_ls_R_factor_gt 0.1107
_refine_ls_shift/su_max 1.754
_refine_ls_shift/su_mean 0.088
_refine_ls_structure_factor_coef Fsqd
_refine_ls_weighting_details 'calc w=1/[\s^2^(Fo^2^)+(0.2000P)^2^+0.0000P] where P=(Fo^2^+2Fc^2^)/3'
_refine_ls_weighting_scheme calc
_refine_ls_wR_factor_gt 0.2954
_refine_ls_wR_factor_ref 0.3389
_reflns_number_gt 7886
_reflns_number_total 17550
_reflns_threshold_expression >2sigma(I)
_cod_data_source_file ja027118v_s1.cif
_cod_data_source_block s92
_cod_database_code 4115168

loop_
_symmetry_equiv_pos_as_xyz
'x, y, z'
'-x, -y, -z'

loop_
_atom_site_label
_atom_site_type_symbol
_atom_site_fract_x
_atom_site_fract_y
_atom_site_fract_z
_atom_site_U_iso_or_equiv
_atom_site_adp_type
_atom_site_occupancy
_atom_site_symmetry_multiplicity
_atom_site_calc_flag
_atom_site_refinement_flags
Cl1 Cl -0.72805(12) 0.33714(13) 0.29151(9) 0.0626(6) Uani 1 1 d .
Cl2 Cl -0.58483(13) 0.25050(16) 0.19691(9) 0.0745(7) Uani 1 1 d .
Cl3 Cl 0.26528(19) 0.12701(19) 0.13855(12) 0.1066(10) Uani 1 1 d .
Cl4 Cl 0.38694(13) -0.02808(19) 0.09102(10) 0.0926(9) Uani 1 1 d .
N1 N -0.5539(4) 0.2950(4) 0.4340(2) 0.0506(17) Uani 1 1 d .
H1 H -0.5005 0.2869 0.4163 0.061 Uiso 1 1 calc R
N2 N -0.4965(3) 0.2401(4) 0.3368(3) 0.0494(16) Uani 1 1 d .
N3 N -0.3364(4) 0.1741(5) 0.2872(3) 0.072(2) Uani 1 1 d .
H3 H -0.3474 0.1913 0.3182 0.086 Uiso 1 1 calc R
N4 N 0.0064(4) 0.0368(4) 0.2141(2) 0.0458(16) Uani 1 1 d .
H4 H 0.0180 -0.0155 0.2180 0.055 Uiso 1 1 calc R
N5 N 0.1478(3) -0.0438(4) 0.1567(2) 0.0415(15) Uani 1 1 d .
N6 N 0.1937(5) -0.1959(4) 0.1388(3) 0.0617(19) Uani 1 1 d .
H6 H 0.1527 -0.1833 0.1665 0.074 Uiso 1 1 calc R
O1 O -0.6899(3) 0.3344(3) 0.4138(2) 0.0585(15) Uani 1 1 d .
O2 O -0.3962(3) 0.1607(4) 0.2162(2) 0.080(2) Uani 1 1 d .
O3 O 0.0667(4) 0.1460(4) 0.1886(2) 0.0744(17) Uani 1 1 d .
O4 O 0.3148(4) -0.1632(4) 0.0805(2) 0.0781(18) Uani 1 1 d .
C1 C -0.4914(5) 0.2813(5) 0.5165(4) 0.062(2) Uani 1 1 d U
H1 H -0.4366 0.2721 0.4934 0.075 Uiso 1 1 calc R
C2 C -0.4989(6) 0.2786(5) 0.5762(4) 0.073(3) Uani 1 1 d U
H2 H -0.4485 0.2658 0.5934 0.088 Uiso 1 1 calc R
C3 C -0.5780(6) 0.2940(5) 0.6096(4) 0.064(2) Uani 1 1 d U
H3 H -0.5830 0.2922 0.6496 0.077 Uiso 1 1 calc R
C4 C -0.6492(5) 0.3119(5) 0.5833(4) 0.066(2) Uani 1 1 d U
H4 H -0.7043 0.3230 0.6057 0.079 Uiso 1 1 calc R
C5 C -0.6436(5) 0.3144(5) 0.5253(3) 0.052(2) Uani 1 1 d U
H5 H -0.6943 0.3277 0.5083 0.063 Uiso 1 1 calc R
C6 C -0.5656(5) 0.2979(4) 0.4927(3) 0.049(2) Uani 1 1 d U
C7 C -0.6137(5) 0.3032(5) 0.4020(3) 0.050(2) Uani 1 1 d U
C8 C -0.5792(5) 0.2789(4) 0.3469(3) 0.0446(19) Uani 1 1 d U
C9 C -0.6241(4) 0.2872(5) 0.3019(3) 0.048(2) Uani 1 1 d U
C10 C -0.5634(5) 0.2522(5) 0.2631(3) 0.057(2) Uani 1 1 d U
C11 C -0.4867(4) 0.2238(5) 0.2853(3) 0.052(2) Uani 1 1 d U
C12 C -0.4038(5) 0.1835(6) 0.2600(4) 0.068(3) Uani 1 1 d U
C13 C -0.2513(5) 0.1392(6) 0.2698(3) 0.068(3) Uani 1 1 d U
C14 C -0.1841(5) 0.1646(6) 0.2781(3) 0.074(3) Uani 1 1 d U
H14 H -0.1973 0.2053 0.2970 0.089 Uiso 1 1 calc R
C15 C -0.0992(5) 0.1332(6) 0.2599(3) 0.069(3) Uani 1 1 d U
H15 H -0.0554 0.1532 0.2656 0.083 Uiso 1 1 calc R
C16 C -0.0783(5) 0.0734(5) 0.2337(3) 0.050(2) Uani 1 1 d U
C17 C -0.1436(5) 0.0416(5) 0.2285(3) 0.059(2) Uani 1 1 d U
H17 H -0.1296 -0.0018 0.2121 0.071 Uiso 1 1 calc R
C18 C -0.2278(5) 0.0733(6) 0.2473(3) 0.068(3) Uani 1 1 d U
H18 H -0.2712 0.0500 0.2448 0.082 Uiso 1 1 calc R
C19 C 0.0708(5) 0.0760(6) 0.1897(3) 0.056(2) Uani 1 1 d U
C20 C 0.1487(5) 0.0285(5) 0.1630(3) 0.0446(19) Uani 1 1 d U
C21 C 0.2298(5) 0.0467(5) 0.1396(3) 0.058(2) Uani 1 1 d U
C22 C 0.2796(4) -0.0170(5) 0.1191(3) 0.053(2) Uani 1 1 d U
C23 C 0.2278(4) -0.0726(5) 0.1294(3) 0.0422(19) Uani 1 1 d U
C24 C 0.2496(6) -0.1463(6) 0.1148(3) 0.053(2) Uani 1 1 d U
C25 C 0.1931(8) -0.2647(6) 0.1248(4) 0.086(3) Uani 1 1 d U
C26 C 0.1179(9) -0.2861(7) 0.1300(6) 0.131(5) Uani 1 1 d U
H26 H 0.0665 -0.2538 0.1444 0.157 Uiso 1 1 calc R
C27 C 0.1122(13) -0.3503(9) 0.1159(8) 0.180(7) Uani 1 1 d U
H27 H 0.0577 -0.3604 0.1184 0.216 Uiso 1 1 calc R
C28 C 0.1863(15) -0.4013(10) 0.0980(8) 0.184(8) Uani 1 1 d U
H28 H 0.1842 -0.4486 0.0901 0.220 Uiso 1 1 calc R
C29 C 0.2670(12) -0.3801(8) 0.0915(6) 0.142(6) Uani 1 1 d U
H29 H 0.3186 -0.4118 0.0767 0.170 Uiso 1 1 calc R
C30 C 0.2695(8) -0.3141(6) 0.1069(4) 0.093(3) Uani 1 1 d U
H30 H 0.3229 -0.3025 0.1053 0.112 Uiso 1 1 calc R
Cl5 Cl -0.14301(16) 0.34502(18) 0.37259(12) 0.0972(9) Uani 1 1 d .
Cl6 Cl -0.14457(13) 0.16323(15) 0.47361(9) 0.0725(7) Uani 1 1 d .
N7 N -0.3903(5) 0.3891(5) 0.2874(3) 0.073(2) Uani 1 1 d .
H7 H -0.4189 0.3518 0.3098 0.087 Uiso 1 1 calc R
N8 N -0.3367(4) 0.2540(4) 0.3811(3) 0.0532(17) Uani 1 1 d .
N9 N -0.4006(4) 0.1183(4) 0.4457(2) 0.0451(16) Uani 1 1 d .
H9 H -0.4191 0.1569 0.4141 0.054 Uiso 1 1 calc R
O5 O -0.2698(4) 0.4324(4) 0.2791(2) 0.0793(18) Uani 1 1 d .
O6 O -0.2939(3) 0.0715(3) 0.5037(2) 0.0535(14) Uani 1 1 d .
C31 C -0.3972(7) 0.5139(7) 0.2017(5) 0.100(3) Uani 1 1 d U
H31 H -0.3498 0.5259 0.2100 0.120 Uiso 1 1 calc R
C32 C -0.4359(8) 0.5637(7) 0.1528(5) 0.112(4) Uani 1 1 d U
H32 H -0.4132 0.6088 0.1266 0.135 Uiso 1 1 calc R
C33 C -0.5066(7) 0.5493(7) 0.1412(4) 0.086(3) Uani 1 1 d U
H33 H -0.5326 0.5839 0.1071 0.103 Uiso 1 1 calc R
C34 C -0.5388(6) 0.4847(6) 0.1793(4) 0.079(3) Uani 1 1 d U
H34 H -0.5885 0.4747 0.1725 0.095 Uiso 1 1 calc R
C35 C -0.4998(6) 0.4345(6) 0.2272(4) 0.065(2) Uani 1 1 d U
H35 H -0.5236 0.3900 0.2534 0.078 Uiso 1 1 calc R
C36 C -0.4286(6) 0.4455(6) 0.2390(4) 0.072(3) Uani 1 1 d U
C37 C -0.3143(6) 0.3824(7) 0.3061(4) 0.068(3) Uani 1 1 d U
C38 C -0.2910(5) 0.3127(5) 0.3567(3) 0.051(2) Uani 1 1 d U
C39 C -0.2194(5) 0.2909(6) 0.3854(4) 0.056(2) Uani 1 1 d U
C40 C -0.2219(5) 0.2174(5) 0.4273(3) 0.052(2) Uani 1 1 d U
C41 C -0.2951(4) 0.1954(5) 0.4246(3) 0.0419(19) Uani 1 1 d U
C42 C -0.3289(4) 0.1239(5) 0.4607(4) 0.047(2) Uani 1 1 d U
C43 C -0.4496(4) 0.0588(5) 0.4740(3) 0.0441(19) Uani 1 1 d U
C44 C -0.4431(5) 0.0060(5) 0.5318(3) 0.050(2) Uani 1 1 d U
H44 H -0.4042 0.0090 0.5538 0.060 Uiso 1 1 calc R
C45 C -0.4938(5) -0.0506(5) 0.5568(3) 0.051(2) Uani 1 1 d U
H45 H -0.4899 -0.0852 0.5964 0.061 Uiso 1 1 calc R
Cl7 Cl -0.09262(15) -0.30496(14) 0.38268(8) 0.0717(7) Uani 1 1 d .
Cl8 Cl -0.19989(17) -0.23530(18) 0.26659(10) 0.1000(10) Uani 1 1 d .
N10 N 0.1332(4) -0.1661(4) 0.3000(2) 0.0456(16) Uani 1 1 d .
H10 H 0.1310 -0.1439 0.2617 0.055 Uiso 1 1 calc R
N11 N 0.0090(4) -0.1556(3) 0.2380(2) 0.0408(15) Uani 1 1 d .
N12 N -0.0163(4) -0.0795(4) 0.1226(2) 0.0471(16) Uani 1 1 d .
H12 H 0.0243 -0.0783 0.1401 0.057 Uiso 1 1 calc R
O7 O 0.0701(3) -0.2493(3) 0.3846(2) 0.0531(14) Uani 1 1 d .
O8 O -0.1422(3) -0.1192(4) 0.1414(2) 0.0655(16) Uani 1 1 d .
C46 C 0.2535(4) -0.1076(5) 0.2788(3) 0.047(2) Uani 1 1 d U
H46 H 0.2466 -0.0884 0.2381 0.057 Uiso 1 1 calc R
C47 C 0.3190(5) -0.0903(5) 0.2963(4) 0.058(2) Uani 1 1 d U
H47 H 0.3553 -0.0583 0.2673 0.070 Uiso 1 1 calc R
C48 C 0.3318(5) -0.1171(5) 0.3521(3) 0.052(2) Uani 1 1 d U
H48 H 0.3768 -0.1049 0.3632 0.062 Uiso 1 1 calc R
C49 C 0.2770(5) -0.1648(5) 0.3955(4) 0.056(2) Uani 1 1 d U
H49 H 0.2857 -0.1847 0.4359 0.067 Uiso 1 1 calc R
C50 C 0.2127(4) -0.1818(5) 0.3799(3) 0.048(2) Uani 1 1 d U
H50 H 0.1766 -0.2138 0.4093 0.057 Uiso 1 1 calc R
C51 C 0.1991(4) -0.1523(4) 0.3202(3) 0.0390(18) Uani 1 1 d U
C52 C 0.0721(5) -0.2090(5) 0.3311(3) 0.046(2) Uani 1 1 d U
C53 C 0.0073(5) -0.2021(5) 0.2969(3) 0.048(2) Uani 1 1 d U
C54 C -0.0649(5) -0.2367(5) 0.3148(3) 0.054(2) Uani 1 1 d U
C55 C -0.1077(5) -0.2104(5) 0.2668(3) 0.058(2) Uani 1 1 d U
C56 C -0.0592(5) -0.1604(5) 0.2207(3) 0.0454(19) Uani 1 1 d U
C57 C -0.0775(5) -0.1190(5) 0.1584(3) 0.050(2) Uani 1 1 d U
C58 C -0.0098(4) -0.0403(4) 0.0611(3) 0.0422(19) Uani 1 1 d U
C59 C 0.0461(5) 0.0098(5) 0.0356(3) 0.047(2) Uani 1 1 d U
H59 H 0.0774 0.0186 0.0600 0.057 Uiso 1 1 calc R
C60 C 0.0585(5) 0.0488(4) -0.0264(3) 0.048(2) Uani 1 1 d U
H60 H 0.1003 0.0807 -0.0437 0.058 Uiso 1 1 calc R
N13 N -0.1486(3) -0.1346(3) 0.49506(16) 0.0592(19) Uani 1 1 d D
C61 C -0.2171(3) -0.1253(4) 0.5460(3) 0.089(3) Uani 1 1 d DU
H61A H -0.2553 -0.0707 0.5324 0.107 Uiso 1 1 calc R
H61B H -0.2516 -0.1657 0.5536 0.107 Uiso 1 1 calc R
C62 C -0.1957(4) -0.1335(7) 0.6019(3) 0.089(3) Uani 1 1 d DU
H62A H -0.1552 -0.0988 0.5952 0.107 Uiso 1 1 calc R
H62B H -0.1667 -0.1908 0.6203 0.107 Uiso 1 1 calc R
C63 C -0.2746(5) -0.1091(6) 0.6441(3) 0.092(3) Uani 1 1 d DU
H63A H -0.2985 -0.0498 0.6279 0.111 Uiso 1 1 calc R
H63B H -0.3184 -0.1377 0.6455 0.111 Uiso 1 1 calc R
C64 C -0.2587(6) -0.1273(7) 0.7059(3) 0.111(4) Uani 1 1 d DU
H64A H -0.2373 -0.1861 0.7231 0.166 Uiso 1 1 calc R
H64B H -0.3123 -0.1091 0.7299 0.166 Uiso 1 1 calc R
H64C H -0.2160 -0.0986 0.7052 0.166 Uiso 1 1 calc R
C65 C -0.0844(3) -0.2160(4) 0.5145(3) 0.089(3) Uani 1 1 d DU
H65A H -0.0402 -0.2206 0.4798 0.107 Uiso 1 1 calc R
H65B H -0.0552 -0.2135 0.5447 0.107 Uiso 1 1 calc R
C66 C -0.1155(4) -0.2914(4) 0.5387(4) 0.085(3) Uani 1 1 d DU
H66A H -0.1462 -0.2940 0.5092 0.102 Uiso 1 1 calc R
H66B H -0.1575 -0.2889 0.5747 0.102 Uiso 1 1 calc R
C67 C -0.0485(5) -0.3670(4) 0.5541(5) 0.115(4) Uani 1 1 d DU
H67A H -0.0013 -0.3633 0.5203 0.138 Uiso 1 1 calc R
H67B H -0.0254 -0.3678 0.5883 0.138 Uiso 1 1 calc R
C68 C -0.0701(6) -0.4452(4) 0.5687(6) 0.139(5) Uani 1 1 d DU
H68A H -0.0311 -0.4875 0.5949 0.208 Uiso 1 1 calc R
H68B H -0.0643 -0.4586 0.5323 0.208 Uiso 1 1 calc R
H68C H -0.1292 -0.4422 0.5889 0.208 Uiso 1 1 calc R
C69 C -0.1026(4) -0.0641(4) 0.4757(2) 0.081(3) Uani 1 1 d DU
H69A H -0.1462 -0.0120 0.4673 0.098 Uiso 1 1 calc R
H69B H -0.0761 -0.0680 0.5095 0.098 Uiso 1 1 calc R
C70 C -0.0358(5) -0.0607(5) 0.4235(3) 0.086(3) Uani 1 1 d DU
H70A H -0.0581 -0.0667 0.3914 0.103 Uiso 1 1 calc R
H70B H 0.0143 -0.1064 0.4340 0.103 Uiso 1 1 calc R
C71 C -0.0079(5) 0.0203(5) 0.4016(3) 0.084(3) Uani 1 1 d DU
H71A H -0.0575 0.0653 0.3884 0.100 Uiso 1 1 calc R
H71B H 0.0088 0.0283 0.4352 0.100 Uiso 1 1 calc R
C72 C 0.0625(5) 0.0255(5) 0.3536(3) 0.082(3) Uani 1 1 d DU
H72A H 0.1153 -0.0101 0.3686 0.123 Uiso 1 1 calc R
H72B H 0.0692 0.0819 0.3365 0.123 Uiso 1 1 calc R
H72C H 0.0509 0.0082 0.3229 0.123 Uiso 1 1 calc R
C73 C -0.1885(5) -0.1351(4) 0.4457(3) 0.090(3) Uani 1 1 d DU
H73A H -0.1422 -0.1575 0.4179 0.108 Uiso 1 1 calc R
H73B H -0.2272 -0.1732 0.4630 0.108 Uiso 1 1 calc R
C74 C -0.2368(5) -0.0574(4) 0.4113(3) 0.102(4) Uani 1 1 d DU
H74A H -0.1965 -0.0244 0.3839 0.123 Uiso 1 1 calc R
H74B H -0.2730 -0.0270 0.4384 0.123 Uiso 1 1 calc R
C75 C -0.2956(5) -0.0706(6) 0.3744(3) 0.100(4) Uani 1 1 d DU
H75A H -0.3250 -0.0167 0.3501 0.120 Uiso 1 1 calc R
H75B H -0.2590 -0.1003 0.3470 0.120 Uiso 1 1 calc R
C76 C -0.3609(7) -0.1166(8) 0.4119(5) 0.156(6) Uani 1 1 d DU
H76A H -0.3323 -0.1699 0.4363 0.233 Uiso 1 1 calc R
H76B H -0.3939 -0.1242 0.3865 0.233 Uiso 1 1 calc R
H76C H -0.3995 -0.0861 0.4376 0.233 Uiso 1 1 calc R
N14 N 0.3222(3) -0.4143(3) 0.34472(19) 0.070(2) Uani 1 1 d D
C77 C 0.2707(4) -0.3983(3) 0.4001(3) 0.067(2) Uani 1 1 d DU
H77A H 0.3009 -0.3678 0.4123 0.080 Uiso 1 1 calc R
H77B H 0.2153 -0.3612 0.3895 0.080 Uiso 1 1 calc R
C78 C 0.2517(5) -0.4647(4) 0.4515(3) 0.080(3) Uani 1 1 d DU
H78A H 0.3052 -0.4971 0.4680 0.096 Uiso 1 1 calc R
H78B H 0.2287 -0.5009 0.4396 0.096 Uiso 1 1 calc R
C79 C 0.1868(5) -0.4350(5) 0.4991(3) 0.091(3) Uani 1 1 d DU
H79A H 0.2086 -0.3960 0.5087 0.109 Uiso 1 1 calc R
H79B H 0.1326 -0.4049 0.4827 0.109 Uiso 1 1 calc R
C80 C 0.1679(5) -0.5009(5) 0.5551(4) 0.111(4) Uani 1 1 d DU
H80A H 0.1422 -0.5377 0.5466 0.167 Uiso 1 1 calc R
H80B H 0.1278 -0.4767 0.5839 0.167 Uiso 1 1 calc R
H80C H 0.2212 -0.5317 0.5714 0.167 Uiso 1 1 calc R
C81 C 0.4056(3) -0.4770(3) 0.3595(3) 0.064(2) Uani 1 1 d DU
H81A H 0.3901 -0.5277 0.3879 0.077 Uiso 1 1 calc R
H81B H 0.4360 -0.4897 0.3227 0.077 Uiso 1 1 calc R
C82 C 0.4666(4) -0.4572(4) 0.3842(3) 0.063(2) Uani 1 1 d DU
H82A H 0.4349 -0.4344 0.4166 0.076 Uiso 1 1 calc R
H82B H 0.4924 -0.4142 0.3529 0.076 Uiso 1 1 calc R
C83 C 0.5362(5) -0.5267(4) 0.4077(5) 0.096(3) Uani 1 1 d DU
H83A H 0.5093 -0.5682 0.4399 0.116 Uiso 1 1 calc R
H83B H 0.5646 -0.5510 0.3756 0.116 Uiso 1 1 calc R
C84 C 0.6029(4) -0.5137(5) 0.4308(4) 0.069(2) Uani 1 1 d DU
H84A H 0.6299 -0.4718 0.4003 0.103 Uiso 1 1 calc R
H84B H 0.6462 -0.5648 0.4419 0.103 Uiso 1 1 calc R
H84C H 0.5777 -0.4958 0.4658 0.103 Uiso 1 1 calc R
C85 C 0.3429(4) -0.3335(3) 0.3011(2) 0.071(3) Uani 1 1 d DU
H85A H 0.2883 -0.2921 0.2955 0.085 Uiso 1 1 calc R
H85B H 0.3773 -0.3148 0.3197 0.085 Uiso 1 1 calc R
C86 C 0.3893(6) -0.3365(5) 0.2424(3) 0.104(4) Uani 1 1 d DU
H86A H 0.3529 -0.3486 0.2211 0.125 Uiso 1 1 calc R
H86B H 0.4419 -0.3807 0.2471 0.125 Uiso 1 1 calc R
C87 C 0.4136(5) -0.2551(5) 0.2060(3) 0.088(3) Uani 1 1 d DU
H87A H 0.4318 -0.2539 0.1641 0.106 Uiso 1 1 calc R
H87B H 0.3621 -0.2104 0.2074 0.106 Uiso 1 1 calc R
C88 C 0.4811(9) -0.2401(8) 0.2262(5) 0.164(6) Uani 1 1 d DU
H88A H 0.4566 -0.2160 0.2583 0.246 Uiso 1 1 calc R
H88B H 0.5105 -0.2024 0.1932 0.246 Uiso 1 1 calc R
H88C H 0.5222 -0.2917 0.2407 0.246 Uiso 1 1 calc R
C89 C 0.2725(4) -0.4493(4) 0.3195(3) 0.084(3) Uani 1 1 d DU
H89A H 0.3068 -0.4577 0.2822 0.100 Uiso 1 1 calc R
H89B H 0.2675 -0.5038 0.3476 0.100 Uiso 1 1 calc R
C90 C 0.1868(4) -0.4028(4) 0.3069(4) 0.085(3) Uani 1 1 d DU
H90A H 0.1897 -0.3470 0.2805 0.102 Uiso 1 1 calc R
H90B H 0.1495 -0.3985 0.3443 0.102 Uiso 1 1 calc R
C91 C 0.1467(5) -0.4449(5) 0.2762(5) 0.116(4) Uani 1 1 d DU
H91A H 0.1784 -0.4401 0.2357 0.139 Uiso 1 1 calc R
H91B H 0.1543 -0.5036 0.2989 0.139 Uiso 1 1 calc R
C92 C 0.0545(5) -0.4089(6) 0.2722(6) 0.127(5) Uani 1 1 d DU
H92A H 0.0218 -0.4193 0.3123 0.190 Uiso 1 1 calc R
H92B H 0.0348 -0.4338 0.2495 0.190 Uiso 1 1 calc R
H92C H 0.0458 -0.3500 0.2524 0.190 Uiso 1 1 calc R
N15 N -0.0951(3) 0.3992(4) 0.1357(2) 0.126(4) Uani 1 1 d D
C93 C -0.1367(5) 0.4871(5) 0.1276(4) 0.194(9) Uani 1 1 d DU
H93A H -0.1511 0.5115 0.0867 0.233 Uiso 1 1 calc R
H93B H -0.1917 0.4892 0.1548 0.233 Uiso 1 1 calc R
C94 C -0.0933(8) 0.5397(6) 0.1362(10) 0.302(14) Uani 1 1 d DU
H94A H -0.0437 0.5477 0.1044 0.362 Uiso 1 1 calc R
H94B H -0.0710 0.5134 0.1746 0.362 Uiso 1 1 calc R
C95 C -0.1521(9) 0.6223(7) 0.1356(8) 0.303(16) Uani 1 1 d DU
H95A H -0.1810 0.6443 0.0999 0.363 Uiso 1 1 calc R
H95B H -0.1970 0.6145 0.1707 0.363 Uiso 1 1 calc R
C96 C -0.1080(13) 0.6838(9) 0.1358(14) 0.350(18) Uani 1 1 d DU
H96A H -0.0856 0.6660 0.1734 0.525 Uiso 1 1 calc R
H96B H -0.1489 0.7366 0.1312 0.525 Uiso 1 1 calc R
H96C H -0.0606 0.6892 0.1028 0.525 Uiso 1 1 calc R
C97 C -0.0440(4) 0.3895(4) 0.0767(2) 0.088(3) Uani 1 1 d DU
H97A H -0.0839 0.4131 0.0470 0.106 Uiso 1 1 calc R
H97B H -0.0009 0.4232 0.0640 0.106 Uiso 1 1 calc R
C98 C 0.0008(7) 0.3075(4) 0.0743(4) 0.144(6) Uani 1 1 d DU
H98A H -0.0412 0.2725 0.0885 0.172 Uiso 1 1 calc R
H98B H 0.0437 0.2845 0.1020 0.172 Uiso 1 1 calc R
C99 C 0.0448(8) 0.3033(6) 0.0152(4) 0.150(6) Uani 1 1 d DU
H99A H 0.0011 0.3266 -0.0120 0.180 Uiso 1 1 calc R
H99B H 0.0853 0.3397 0.0012 0.180 Uiso 1 1 calc R
C100 C 0.0920(9) 0.2249(7) 0.0080(6) 0.215(9) Uani 1 1 d DU
H10A H 0.1524 0.2165 0.0112 0.323 Uiso 1 1 calc R
H10B H 0.0875 0.2239 -0.0311 0.323 Uiso 1 1 calc R
H10C H 0.0679 0.1813 0.0389 0.323 Uiso 1 1 calc R
C101 C -0.1660(4) 0.3509(5) 0.1557(3) 0.173(7) Uani 1 1 d DU
H10D H -0.1383 0.2922 0.1645 0.208 Uiso 1 1 calc R
H10E H -0.1996 0.3593 0.1932 0.208 Uiso 1 1 calc R
C102 C -0.2256(6) 0.3721(9) 0.1132(3) 0.180(7) Uani 1 1 d DU
H10F H -0.1944 0.3568 0.0775 0.216 Uiso 1 1 calc R
H10G H -0.2494 0.4318 0.1007 0.216 Uiso 1 1 calc R
C103 C -0.2989(6) 0.3279(9) 0.1410(4) 0.187(8) Uani 1 1 d DU
H10H H -0.2746 0.2683 0.1521 0.224 Uiso 1 1 calc R
H10I H -0.3275 0.3411 0.1779 0.224 Uiso 1 1 calc R
C104 C -0.3624(6) 0.3484(10) 0.1028(5) 0.193(8) Uani 1 1 d DU
H10J H -0.3881 0.4071 0.0925 0.290 Uiso 1 1 calc R
H10K H -0.4071 0.3179 0.1235 0.290 Uiso 1 1 calc R
H10L H -0.3351 0.3342 0.0666 0.290 Uiso 1 1 calc R
C105 C -0.0334(5) 0.3703(6) 0.1797(3) 0.281(13) Uani 1 1 d DU
H10M H 0.0185 0.3343 0.1651 0.338 Uiso 1 1 calc R
H10N H -0.0158 0.4185 0.1794 0.338 Uiso 1 1 calc R
C106 C -0.0618(7) 0.3269(10) 0.2410(4) 0.261(11) Uani 1 1 d DU
H10O H -0.0779 0.2773 0.2427 0.313 Uiso 1 1 calc R
H10P H -0.1131 0.3620 0.2569 0.313 Uiso 1 1 calc R
C107 C 0.0113(9) 0.3020(8) 0.2805(4) 0.215(9) Uani 1 1 d DU
H10Q H -0.0142 0.2866 0.3229 0.258 Uiso 1 1 calc R
H10R H 0.0538 0.2536 0.2735 0.258 Uiso 1 1 calc R
C108 C 0.0558(7) 0.3681(9) 0.2682(6) 0.163(6) Uani 1 1 d DU
H10S H 0.0656 0.3952 0.2253 0.245 Uiso 1 1 calc R
H10T H 0.1110 0.3449 0.2832 0.245 Uiso 1 1 calc R
H10U H 0.0204 0.4078 0.2880 0.245 Uiso 1 1 calc R
N16 N -0.3617(3) 0.0485(3) 0.09787(19) 0.072(2) Uani 1 1 d D
C109 C -0.3213(4) -0.0206(4) 0.0731(3) 0.116(4) Uani 1 1 d DU
H10V H -0.2932 0.0025 0.0323 0.139 Uiso 1 1 calc R
H10W H -0.2752 -0.0568 0.0966 0.139 Uiso 1 1 calc R
C110 C -0.3722(5) -0.0714(6) 0.0702(5) 0.129(5) Uani 1 1 d DU
H11A H -0.4195 -0.0369 0.0472 0.155 Uiso 1 1 calc R
H11B H -0.3980 -0.0986 0.1108 0.155 Uiso 1 1 calc R
C111 C -0.3194(6) -0.1357(6) 0.0413(6) 0.133(5) Uani 1 1 d DU
H11C H -0.3003 -0.1080 -0.0009 0.159 Uiso 1 1 calc R
H11D H -0.2676 -0.1644 0.0608 0.159 Uiso 1 1 calc R
C112 C -0.3655(9) -0.1975(8) 0.0443(7) 0.214(9) Uani 1 1 d DU
H11E H -0.3964 -0.2160 0.0843 0.321 Uiso 1 1 calc R
H11F H -0.3239 -0.2441 0.0348 0.321 Uiso 1 1 calc R
H11G H -0.4063 -0.1730 0.0156 0.321 Uiso 1 1 calc R
C113 C -0.4185(4) 0.1158(4) 0.0550(2) 0.108(4) Uani 1 1 d DU
H11H H -0.3849 0.1257 0.0148 0.130 Uiso 1 1 calc R
H11I H -0.4672 0.0945 0.0545 0.130 Uiso 1 1 calc R
C114 C -0.4540(8) 0.1950(5) 0.0653(4) 0.139(5) Uani 1 1 d DU
H11J H -0.4059 0.2178 0.0652 0.167 Uiso 1 1 calc R
H11K H -0.4883 0.1863 0.1053 0.167 Uiso 1 1 calc R
C115 C -0.5083(9) 0.2556(6) 0.0217(6) 0.181(8) Uani 1 1 d DU
H11L H -0.4754 0.2586 -0.0183 0.217 Uiso 1 1 calc R
H11M H -0.5586 0.2340 0.0250 0.217 Uiso 1 1 calc R
C116 C -0.5401(8) 0.3386(5) 0.0241(5) 0.167(6) Uani 1 1 d DU
H11N H -0.5540 0.3378 0.0656 0.251 Uiso 1 1 calc R
H11O H -0.5918 0.3642 0.0049 0.251 Uiso 1 1 calc R
H11P H -0.4961 0.3699 0.0034 0.251 Uiso 1 1 calc R
C117 C -0.2899(4) 0.0815(4) 0.1054(2) 0.095(4) Uani 1 1 d DU
H11Q H -0.3159 0.1199 0.1286 0.114 Uiso 1 1 calc R
H11R H -0.2498 0.0353 0.1291 0.114 Uiso 1 1 calc R
C118 C -0.2399(6) 0.1233(7) 0.0505(3) 0.110(4) Uani 1 1 d DU
H11S H -0.2781 0.1721 0.0274 0.132 Uiso 1 1 calc R
H11T H -0.2146 0.0864 0.0260 0.132 Uiso 1 1 calc R
C119 C -0.1683(5) 0.1488(7) 0.0649(4) 0.117(4) Uani 1 1 d DU
H11U H -0.1927 0.1755 0.0961 0.140 Uiso 1 1 calc R
H11V H -0.1246 0.0993 0.0811 0.140 Uiso 1 1 calc R
C120 C -0.1269(9) 0.2036(9) 0.0146(5) 0.198(8) Uani 1 1 d DU
H12A H -0.1168 0.1852 -0.0202 0.296 Uiso 1 1 calc R
H12B H -0.0720 0.2041 0.0233 0.296 Uiso 1 1 calc R
H12C H -0.1637 0.2587 0.0064 0.296 Uiso 1 1 calc R
C121 C -0.4174(4) 0.0188(5) 0.1558(3) 0.142(5) Uani 1 1 d DU
H12D H -0.4466 0.0661 0.1701 0.171 Uiso 1 1 calc R
H12E H -0.4623 -0.0008 0.1477 0.171 Uiso 1 1 calc R
C122 C -0.3759(5) -0.0456(6) 0.2037(3) 0.113(4) Uani 1 1 d DU
H12F H -0.3337 -0.0258 0.2146 0.136 Uiso 1 1 calc R
H12G H -0.3447 -0.0931 0.1899 0.136 Uiso 1 1 calc R
C123 C -0.4437(5) -0.0730(5) 0.2600(3) 0.109(4) Uani 1 1 d DU
H12H H -0.4897 -0.0862 0.2477 0.131 Uiso 1 1 calc R
H12I H -0.4153 -0.1232 0.2886 0.131 Uiso 1 1 calc R
C124 C -0.4829(6) -0.0100(7) 0.2901(4) 0.113(4) Uani 1 1 d DU
H12J H -0.4381 0.0136 0.2931 0.170 Uiso 1 1 calc R
H12K H -0.5111 -0.0350 0.3299 0.170 Uiso 1 1 calc R
H12L H -0.5252 0.0329 0.2671 0.170 Uiso 1 1 calc R

loop_
_atom_site_aniso_label
_atom_site_aniso_U_11
_atom_site_aniso_U_22
_atom_site_aniso_U_33
_atom_site_aniso_U_23
_atom_site_aniso_U_13
_atom_site_aniso_U_12
Cl1 0.0394(11) 0.0764(16) 0.0757(14) -0.0379(12) -0.0183(10) 0.0073(11)
Cl2 0.0470(13) 0.118(2) 0.0683(14) -0.0532(14) -0.0164(10) 0.0031(13)
Cl3 0.118(2) 0.127(2) 0.107(2) -0.0570(18) 0.0312(16) -0.087(2)
Cl4 0.0362(12) 0.178(3) 0.0818(16) -0.0673(17) 0.0148(11) -0.0367(15)
N1 0.037(4) 0.073(5) 0.048(4) -0.030(3) -0.013(3) -0.002(3)
N2 0.024(3) 0.055(4) 0.066(4) -0.028(3) -0.006(3) 0.007(3)
N3 0.027(4) 0.133(7) 0.066(4) -0.066(5) 0.000(3) 0.004(4)
N4 0.030(4) 0.059(4) 0.045(4) -0.016(3) -0.002(3) -0.008(3)
N5 0.033(4) 0.054(5) 0.034(3) -0.011(3) -0.007(3) -0.007(3)
N6 0.063(5) 0.055(5) 0.068(5) -0.026(4) -0.026(4) 0.008(4)
O1 0.032(3) 0.076(4) 0.068(3) -0.035(3) 0.003(2) -0.006(3)
O2 0.046(3) 0.138(6) 0.077(4) -0.079(4) -0.007(3) 0.005(4)
O3 0.082(4) 0.052(4) 0.069(4) -0.013(3) 0.010(3) -0.008(4)
O4 0.065(4) 0.102(5) 0.070(4) -0.049(4) -0.012(3) 0.007(4)
C1 0.050(5) 0.070(6) 0.070(6) -0.040(5) -0.022(4) 0.015(4)
C2 0.078(7) 0.071(7) 0.079(6) -0.038(5) -0.039(5) 0.013(5)
C3 0.065(6) 0.062(6) 0.053(5) -0.018(4) -0.003(5) -0.001(5)
C4 0.041(5) 0.075(7) 0.066(6) -0.022(5) 0.000(4) 0.004(5)
C5 0.050(5) 0.069(6) 0.042(5) -0.022(4) -0.006(4) -0.014(4)
C6 0.045(5) 0.042(5) 0.053(5) -0.015(4) -0.004(4) -0.002(4)
C7 0.032(5) 0.049(5) 0.066(5) -0.030(4) 0.004(4) 0.000(4)
C8 0.043(5) 0.036(5) 0.062(5) -0.020(4) -0.010(4) -0.012(4)
C9 0.029(4) 0.056(5) 0.058(5) -0.022(4) -0.016(4) 0.003(4)
C10 0.038(5) 0.080(6) 0.055(5) -0.032(5) 0.001(4) -0.006(4)
C11 0.030(5) 0.083(6) 0.049(5) -0.040(5) -0.004(4) 0.001(4)
C12 0.039(5) 0.106(8) 0.063(6) -0.044(5) -0.010(4) 0.000(5)
C13 0.047(6) 0.108(8) 0.064(5) -0.056(6) -0.010(4) -0.001(5)
C14 0.053(6) 0.123(8) 0.077(6) -0.078(6) -0.020(4) 0.002(5)
C15 0.028(5) 0.117(8) 0.077(6) -0.063(6) -0.003(4) -0.001(5)
C16 0.034(5) 0.079(6) 0.034(4) -0.026(4) -0.007(3) 0.003(4)
C17 0.044(5) 0.083(7) 0.058(5) -0.037(5) -0.009(4) -0.002(5)
C18 0.045(5) 0.102(8) 0.074(6) -0.048(6) -0.013(4) -0.010(5)
C19 0.059(6) 0.045(6) 0.048(5) -0.012(4) -0.009(4) 0.009(5)
C20 0.043(5) 0.046(5) 0.043(4) -0.010(4) -0.010(4) -0.010(4)
C21 0.053(5) 0.081(7) 0.049(5) -0.029(5) 0.007(4) -0.031(5)
C22 0.029(4) 0.085(7) 0.054(5) -0.030(5) 0.002(4) -0.021(5)
C23 0.038(5) 0.044(5) 0.044(4) -0.020(4) -0.007(3) 0.000(4)
C24 0.050(5) 0.070(7) 0.038(5) -0.020(5) -0.012(4) -0.002(5)
C25 0.098(8) 0.063(7) 0.115(8) -0.052(6) -0.063(7) 0.027(6)
C26 0.143(11) 0.080(9) 0.212(13) -0.066(9) -0.107(10) 0.000(8)
C27 0.242(19) 0.091(11) 0.276(18) -0.076(12) -0.171(16) -0.010(12)
C28 0.26(2) 0.084(11) 0.259(18) -0.101(12) -0.154(17) 0.030(13)
C29 0.217(17) 0.094(11) 0.137(10) -0.068(9) -0.095(11) 0.028(11)
C30 0.129(10) 0.067(7) 0.092(7) -0.033(6) -0.060(7) 0.010(7)
Cl5 0.0763(17) 0.114(2) 0.116(2) -0.0266(17) -0.0147(14) -0.0549(17)
Cl6 0.0463(13) 0.106(2) 0.0794(15) -0.0383(14) -0.0118(10) -0.0239(13)
N7 0.065(5) 0.094(6) 0.058(5) -0.010(4) -0.006(4) -0.035(5)
N8 0.042(4) 0.068(5) 0.053(4) -0.024(4) 0.003(3) -0.019(4)
N9 0.036(4) 0.062(5) 0.042(3) -0.024(3) -0.010(3) -0.005(3)
O5 0.092(5) 0.098(5) 0.062(4) -0.024(3) -0.009(3) -0.046(4)
O6 0.034(3) 0.075(4) 0.058(3) -0.029(3) -0.008(3) -0.011(3)
C31 0.106(8) 0.104(9) 0.082(7) 0.001(7) -0.032(6) -0.036(8)
C32 0.103(9) 0.097(9) 0.123(9) 0.012(7) -0.025(7) -0.055(8)
C33 0.090(8) 0.083(8) 0.082(7) -0.021(6) -0.021(6) -0.015(7)
C34 0.081(7) 0.074(7) 0.078(7) -0.020(6) -0.017(6) -0.013(6)
C35 0.066(6) 0.072(7) 0.059(6) -0.019(5) -0.008(5) -0.023(5)
C36 0.070(7) 0.082(7) 0.058(6) -0.011(6) -0.006(5) -0.028(6)
C37 0.075(7) 0.088(8) 0.059(6) -0.042(6) 0.010(5) -0.036(6)
C38 0.056(5) 0.060(6) 0.042(5) -0.024(5) 0.000(4) -0.017(5)
C39 0.045(5) 0.085(7) 0.055(5) -0.041(5) 0.007(4) -0.027(5)
C40 0.044(5) 0.071(6) 0.044(5) -0.027(5) -0.001(4) -0.012(5)
C41 0.033(4) 0.058(6) 0.043(5) -0.025(4) -0.001(4) -0.017(4)
C42 0.026(4) 0.070(6) 0.055(5) -0.038(5) -0.002(4) -0.004(4)
C43 0.021(4) 0.049(5) 0.060(5) -0.025(4) 0.007(4) -0.004(4)
C44 0.045(5) 0.073(6) 0.042(5) -0.024(5) -0.007(4) -0.018(5)
C45 0.041(5) 0.080(6) 0.039(4) -0.021(4) -0.009(4) -0.019(5)
Cl7 0.0824(16) 0.0826(17) 0.0509(13) 0.0028(11) -0.0156(11) -0.0449(14)
Cl8 0.0943(19) 0.139(2) 0.0744(16) 0.0179(15) -0.0358(13) -0.0834(19)
N10 0.045(4) 0.058(4) 0.032(3) -0.008(3) -0.008(3) -0.014(3)
N11 0.043(4) 0.046(4) 0.039(4) -0.010(3) -0.014(3) -0.017(3)
N12 0.043(4) 0.064(4) 0.036(4) -0.007(3) -0.012(3) -0.021(4)
O7 0.055(3) 0.066(4) 0.040(3) -0.010(3) -0.015(2) -0.018(3)
O8 0.048(3) 0.098(5) 0.055(3) -0.008(3) -0.024(3) -0.032(3)
C46 0.030(4) 0.062(6) 0.049(5) -0.017(4) -0.004(4) -0.012(4)
C47 0.043(5) 0.072(6) 0.057(6) -0.014(5) -0.008(4) -0.017(4)
C48 0.049(5) 0.061(6) 0.052(5) -0.019(4) -0.020(4) -0.011(4)
C49 0.047(5) 0.061(6) 0.066(6) -0.027(5) -0.024(4) 0.001(5)
C50 0.035(4) 0.055(5) 0.053(5) -0.019(4) -0.013(4) -0.002(4)
C51 0.026(4) 0.047(5) 0.047(5) -0.022(4) -0.006(4) -0.002(4)
C52 0.044(5) 0.048(5) 0.041(5) -0.008(4) -0.009(4) -0.007(4)
C53 0.052(5) 0.051(5) 0.043(5) -0.014(4) -0.013(4) -0.012(4)
C54 0.062(5) 0.049(5) 0.044(5) -0.001(4) -0.009(4) -0.019(4)
C55 0.053(5) 0.072(6) 0.045(5) 0.004(4) -0.020(4) -0.025(5)
C56 0.047(5) 0.052(5) 0.037(4) -0.003(4) -0.011(4) -0.020(4)
C57 0.044(5) 0.043(5) 0.058(5) -0.008(4) -0.018(4) -0.004(4)
C58 0.034(4) 0.046(5) 0.044(5) -0.011(4) -0.011(4) -0.004(4)
C59 0.040(5) 0.052(5) 0.057(5) -0.015(4) -0.018(4) -0.014(4)
C60 0.051(5) 0.049(5) 0.047(5) -0.003(4) -0.012(4) -0.025(4)
N13 0.026(3) 0.102(6) 0.057(4) -0.041(4) -0.001(3) -0.008(4)
C61 0.086(7) 0.105(8) 0.080(7) -0.051(6) 0.013(5) -0.021(6)
C62 0.090(7) 0.116(9) 0.073(6) -0.052(6) 0.015(5) -0.034(6)
C63 0.114(8) 0.104(8) 0.064(6) -0.048(6) 0.015(6) -0.025(7)
C64 0.123(9) 0.117(9) 0.091(8) -0.046(7) 0.034(7) -0.046(8)
C65 0.064(6) 0.138(10) 0.093(7) -0.083(7) 0.012(5) -0.022(7)
C66 0.063(6) 0.115(9) 0.074(6) -0.033(6) 0.007(5) -0.025(7)
C67 0.067(7) 0.113(10) 0.157(10) -0.043(8) -0.021(7) -0.005(7)
C68 0.094(9) 0.133(11) 0.228(14) -0.075(10) -0.016(9) -0.065(9)
C69 0.057(6) 0.128(9) 0.078(6) -0.049(6) -0.006(5) -0.030(6)
C70 0.074(7) 0.129(9) 0.056(6) -0.036(6) -0.026(5) -0.001(6)
C71 0.060(6) 0.118(9) 0.085(7) -0.051(6) -0.001(5) -0.022(6)
C72 0.065(6) 0.109(8) 0.080(6) -0.038(6) -0.014(5) -0.021(6)
C73 0.074(7) 0.122(9) 0.088(7) -0.027(6) -0.036(5) -0.032(6)
C74 0.064(7) 0.141(11) 0.103(8) -0.034(7) -0.025(6) -0.021(7)
C75 0.075(7) 0.123(10) 0.102(8) -0.005(7) -0.051(6) -0.031(7)
C76 0.182(14) 0.160(13) 0.123(10) -0.080(10) -0.055(10) 0.036(11)
N14 0.062(5) 0.052(5) 0.104(6) -0.034(4) -0.033(4) 0.003(4)
C77 0.053(5) 0.066(6) 0.088(7) -0.028(5) -0.019(5) -0.011(5)
C78 0.065(6) 0.069(7) 0.103(7) -0.002(6) -0.033(5) -0.027(6)
C79 0.049(6) 0.074(7) 0.110(8) 0.028(6) -0.027(5) -0.016(5)
C80 0.054(6) 0.092(8) 0.157(10) 0.011(7) -0.030(6) -0.021(6)
C81 0.067(6) 0.057(6) 0.080(6) -0.029(5) -0.032(5) -0.002(5)
C82 0.056(5) 0.064(6) 0.066(5) -0.017(5) -0.011(4) -0.011(5)
C83 0.089(7) 0.073(7) 0.144(9) -0.041(6) -0.079(7) 0.015(6)
C84 0.047(5) 0.066(6) 0.089(6) -0.022(5) -0.026(4) 0.004(5)
C85 0.084(7) 0.050(6) 0.082(6) -0.025(5) -0.035(5) 0.003(5)
C86 0.133(10) 0.098(9) 0.064(7) -0.025(6) -0.043(6) 0.020(7)
C87 0.096(8) 0.081(8) 0.056(6) -0.019(6) -0.012(5) 0.026(6)
C88 0.190(15) 0.217(17) 0.119(10) -0.074(11) -0.021(10) -0.069(13)
C89 0.104(8) 0.047(6) 0.115(8) -0.031(5) -0.068(6) 0.008(5)
C90 0.104(8) 0.041(6) 0.125(8) -0.028(5) -0.080(6) 0.015(5)
C91 0.111(9) 0.066(7) 0.199(11) -0.077(8) -0.103(8) 0.045(6)
C92 0.111(9) 0.089(8) 0.214(12) -0.082(9) -0.106(9) 0.037(7)
N15 0.070(6) 0.221(12) 0.051(5) -0.009(6) -0.005(4) -0.023(7)
C93 0.116(11) 0.31(2) 0.143(12) -0.159(15) -0.010(9) 0.069(13)
C94 0.49(4) 0.31(3) 0.188(18) -0.023(19) -0.12(2) -0.22(3)
C95 0.39(3) 0.29(3) 0.143(15) -0.093(18) -0.110(17) 0.15(2)
C96 0.44(4) 0.33(3) 0.42(3) -0.21(3) -0.06(3) -0.17(3)
C97 0.061(6) 0.113(9) 0.058(6) -0.004(5) 0.009(5) -0.013(6)
C98 0.082(9) 0.034(7) 0.278(17) 0.008(9) -0.067(10) 0.002(6)
C99 0.086(9) 0.187(16) 0.214(15) -0.126(13) 0.030(9) -0.045(10)
C100 0.145(14) 0.144(14) 0.39(2) -0.175(16) -0.017(15) 0.023(11)
C101 0.109(10) 0.36(2) 0.074(8) -0.056(10) 0.015(7) -0.134(13)
C102 0.081(9) 0.34(2) 0.110(10) -0.070(12) 0.014(8) -0.061(12)
C103 0.072(9) 0.38(2) 0.145(11) -0.132(14) 0.004(8) -0.060(12)
C104 0.084(10) 0.33(2) 0.164(13) -0.131(14) 0.003(9) 0.007(12)
C105 0.33(2) 0.33(2) 0.023(7) 0.045(10) -0.013(10) 0.021(18)
C106 0.181(18) 0.34(3) 0.37(3) -0.17(2) -0.123(18) -0.060(17)
C107 0.32(2) 0.161(15) 0.211(16) -0.006(12) -0.167(17) -0.082(16)
C108 0.057(7) 0.231(17) 0.223(14) -0.077(13) -0.016(8) -0.061(10)
N16 0.038(4) 0.127(7) 0.050(4) -0.034(4) -0.016(3) -0.001(4)
C109 0.113(9) 0.137(11) 0.079(7) -0.046(7) -0.006(6) 0.005(8)
C110 0.116(10) 0.232(16) 0.075(7) -0.038(9) -0.011(6) -0.107(11)
C111 0.115(10) 0.105(10) 0.155(12) -0.039(9) -0.011(9) 0.002(8)
C112 0.30(2) 0.239(19) 0.177(14) -0.055(13) -0.053(14) -0.166(18)
C113 0.065(7) 0.173(12) 0.117(9) -0.076(9) -0.012(6) -0.035(8)
C114 0.123(11) 0.163(13) 0.103(9) -0.034(9) -0.010(8) -0.006(10)
C115 0.166(13) 0.177(15) 0.241(16) -0.157(13) -0.133(12) 0.098(12)
C116 0.163(14) 0.194(16) 0.093(9) 0.012(9) -0.022(8) -0.033(12)
C117 0.057(6) 0.099(8) 0.083(7) 0.014(6) -0.012(5) -0.001(6)
C118 0.087(8) 0.132(10) 0.117(9) -0.052(8) -0.028(7) -0.006(7)
C119 0.030(5) 0.175(12) 0.157(10) -0.082(9) -0.017(6) 0.001(7)
C120 0.169(15) 0.26(2) 0.133(12) -0.051(12) 0.014(11) -0.046(15)
C121 0.121(10) 0.243(17) 0.110(9) -0.103(10) 0.047(8) -0.102(11)
C122 0.098(9) 0.126(10) 0.104(9) -0.022(7) -0.046(7) -0.004(7)
C123 0.066(7) 0.194(13) 0.059(6) -0.010(7) -0.005(5) -0.058(8)
C124 0.092(8) 0.193(13) 0.084(7) -0.075(8) 0.033(6) -0.072(8)

loop_
_atom_type_symbol
_atom_type_description
_atom_type_scat_dispersion_real
_atom_type_scat_dispersion_imag
_atom_type_scat_source
C C 0.0033 0.0016 'International Tables Vol C Tables 4.2.6.8 and 6.1.1.4'
H H 0.0000 0.0000 'International Tables Vol C Tables 4.2.6.8 and 6.1.1.4'
N N 0.0061 0.0033 'International Tables Vol C Tables 4.2.6.8 and 6.1.1.4'
O O 0.0106 0.0060 'International Tables Vol C Tables 4.2.6.8 and 6.1.1.4'
Cl Cl 0.1484 0.1585 'International Tables Vol C Tables 4.2.6.8 and 6.1.1.4'

loop_
_geom_angle_atom_site_label_1
_geom_angle_atom_site_label_2
_geom_angle_atom_site_label_3
_geom_angle
_geom_angle_site_symmetry_1
_geom_angle_site_symmetry_3
C7 N1 C6 128.2(6) . .
C8 N2 C11 106.5(6) . .
C12 N3 C13 125.2(7) . .
C19 N4 C16 124.8(7) . .
C20 N5 C23 107.3(6) . .
C24 N6 C25 128.0(8) . .
C2 C1 C6 118.5(8) . .
C1 C2 C3 121.1(8) . .
C4 C3 C2 117.8(8) . .
C3 C4 C5 122.1(8) . .
C6 C5 C4 120.0(7) . .
C5 C6 C1 120.3(7) . .
C5 C6 N1 123.8(7) . .
C1 C6 N1 115.9(7) . .
O1 C7 N1 123.3(7) . .
O1 C7 C8 122.0(7) . .
N1 C7 C8 114.4(6) . .
N2 C8 C9 110.9(6) . .
N2 C8 C7 121.0(6) . .
C9 C8 C7 128.0(7) . .
C10 C9 C8 104.6(6) . .
C10 C9 Cl1 125.9(6) . .
C8 C9 Cl1 129.3(6) . .
C11 C10 C9 108.1(7) . .
C11 C10 Cl2 128.5(6) . .
C9 C10 Cl2 123.4(6) . .
C10 C11 N2 109.9(6) . .
C10 C11 C12 128.7(7) . .
N2 C11 C12 121.4(6) . .
O2 C12 N3 123.1(7) . .
O2 C12 C11 121.6(7) . .
N3 C12 C11 115.2(7) . .
C14 C13 C18 116.0(8) . .
C14 C13 N3 121.1(8) . .
C18 C13 N3 122.7(8) . .
C15 C14 C13 122.8(8) . .
C16 C15 C14 119.9(8) . .
C15 C16 N4 124.4(7) . .
C15 C16 C17 119.2(7) . .
N4 C16 C17 116.2(7) . .
C18 C17 C16 119.9(8) . .
C17 C18 C13 121.7(8) . .
O3 C19 N4 124.2(8) . .
O3 C19 C20 121.4(8) . .
N4 C19 C20 114.3(8) . .
N5 C20 C21 110.0(7) . .
N5 C20 C19 120.4(7) . .
C21 C20 C19 129.5(8) . .
C22 C21 C20 106.4(7) . .
C22 C21 Cl3 124.8(6) . .
C20 C21 Cl3 128.7(7) . .
C21 C22 C23 107.7(6) . .
C21 C22 Cl4 125.0(6) . .
C23 C22 Cl4 127.2(7) . .
N5 C23 C22 108.5(7) . .
N5 C23 C24 122.8(7) . .
C22 C23 C24 128.7(7) . .
O4 C24 N6 121.6(8) . .
O4 C24 C23 121.6(9) . .
N6 C24 C23 116.8(7) . .
C30 C25 N6 120.6(11) . .
C30 C25 C26 118.6(11) . .
N6 C25 C26 120.7(10) . .
C27 C26 C25 124.1(15) . .
C26 C27 C28 119.4(17) . .
C27 C28 C29 117.8(14) . .
C30 C29 C28 120.4(14) . .
C29 C30 C25 119.4(12) . .
C37 N7 C36 130.4(8) . .
C41 N8 C38 107.1(6) . .
C42 N9 C43 128.6(7) . .
C32 C31 C36 119.4(10) . .
C31 C32 C33 121.2(10) . .
C34 C33 C32 118.8(10) . .
C33 C34 C35 120.1(10) . .
C36 C35 C34 122.5(9) . .
C35 C36 N7 119.0(9) . .
C35 C36 C31 117.8(9) . .
N7 C36 C31 123.2(9) . .
O5 C37 N7 120.6(9) . .
O5 C37 C38 123.7(9) . .
N7 C37 C38 115.7(8) . .
N8 C38 C39 109.6(7) . .
N8 C38 C37 122.0(8) . .
C39 C38 C37 128.4(8) . .
C40 C39 C38 106.4(7) . .
C40 C39 Cl5 125.5(7) . .
C38 C39 Cl5 128.0(7) . .
C39 C40 C41 107.7(7) . .
C39 C40 Cl6 123.9(6) . .
C41 C40 Cl6 128.4(7) . .
N8 C41 C40 109.2(7) . .
N8 C41 C42 121.0(7) . .
C40 C41 C42 129.8(7) . .
O6 C42 N9 122.5(7) . .
O6 C42 C41 121.7(7) . .
N9 C42 C41 115.9(7) . .
C45 C43 N9 119.2(7) 2_456 .
C45 C43 C44 117.9(7) 2_456 .
N9 C43 C44 122.9(7) . .
C45 C44 C43 119.5(7) . .
C43 C45 C44 122.6(7) 2_456 .
C52 N10 C51 129.4(6) . .
C56 N11 C53 106.5(6) . .
C57 N12 C58 127.8(6) . .
C51 C46 C47 120.2(7) . .
C48 C47 C46 121.8(7) . .
C47 C48 C49 118.9(7) . .
C50 C49 C48 120.6(7) . .
C49 C50 C51 120.1(7) . .
C46 C51 C50 118.4(7) . .
C46 C51 N10 117.6(6) . .
C50 C51 N10 124.0(6) . .
O7 C52 N10 123.5(7) . .
O7 C52 C53 122.2(7) . .
N10 C52 C53 114.4(7) . .
N11 C53 C54 108.8(6) . .
N11 C53 C52 121.6(7) . .
C54 C53 C52 129.6(7) . .
C55 C54 C53 107.5(6) . .
C55 C54 Cl7 125.1(6) . .
C53 C54 Cl7 127.2(6) . .
C54 C55 C56 105.1(6) . .
C54 C55 Cl8 125.2(6) . .
C56 C55 Cl8 129.7(6) . .
N11 C56 C55 112.1(6) . .
N11 C56 C57 121.9(6) . .
C55 C56 C57 126.0(7) . .
O8 C57 N12 123.4(7) . .
O8 C57 C56 123.6(7) . .
N12 C57 C56 113.0(6) . .
C59 C58 C60 119.0(7) . 2
C59 C58 N12 118.1(7) . .
C60 C58 N12 122.8(7) 2 .
C58 C59 C60 121.3(7) . .
C58 C60 C59 119.5(7) 2 .
C61 N13 C73 109.1(3) . .
C61 N13 C65 109.6(3) . .
C73 N13 C65 108.2(3) . .
C61 N13 C69 108.4(3) . .
C73 N13 C69 112.0(3) . .
C65 N13 C69 109.6(3) . .
C62 C61 N13 120.8(4) . .
C61 C62 C63 111.9(5) . .
C64 C63 C62 114.6(5) . .
C66 C65 N13 118.9(3) . .
C65 C66 C67 115.0(5) . .
C68 C67 C66 119.4(5) . .
C70 C69 N13 116.0(4) . .
C69 C70 C71 110.8(4) . .
C72 C71 C70 114.0(5) . .
C74 C73 N13 117.5(5) . .
C73 C74 C75 111.3(4) . .
C76 C75 C74 113.4(4) . .
C77 N14 C89 109.1(3) . .
C77 N14 C81 109.4(3) . .
C89 N14 C81 108.1(3) . .
C77 N14 C85 108.3(3) . .
C89 N14 C85 112.2(3) . .
C81 N14 C85 109.6(3) . .
C78 C77 N14 120.4(4) . .
C77 C78 C79 111.9(5) . .
C80 C79 C78 114.5(5) . .
C82 C81 N14 119.0(3) . .
C81 C82 C83 114.7(5) . .
C84 C83 C82 119.7(5) . .
C86 C85 N14 116.0(4) . .
C85 C86 C87 110.6(4) . .
C88 C87 C86 113.9(5) . .
C90 C89 N14 117.8(5) . .
C89 C90 C91 111.1(4) . .
C92 C91 C90 113.4(4) . .
C93 N15 C105 109.2(3) . .
C93 N15 C97 109.4(3) . .
C105 N15 C97 107.9(3) . .
C93 N15 C101 108.3(3) . .
C105 N15 C101 112.6(3) . .
C97 N15 C101 109.3(3) . .
C94 C93 N15 120.7(4) . .
C93 C94 C95 111.9(5) . .
C96 C95 C94 114.5(6) . .
C98 C97 N15 118.6(3) . .
C97 C98 C99 115.0(5) . .
C100 C99 C98 119.5(5) . .
C102 C101 N15 115.8(4) . .
C101 C102 C103 110.7(4) . .
C104 C103 C102 114.0(5) . .
C106 C105 N15 118.3(5) . .
C105 C106 C107 111.0(4) . .
C108 C107 C106 113.1(4) . .
C109 N16 C121 109.1(3) . .
C109 N16 C113 109.4(3) . .
C121 N16 C113 108.2(3) . .
C109 N16 C117 108.4(3) . .
C121 N16 C117 112.1(3) . .
C113 N16 C117 109.7(3) . .
C110 C109 N16 120.5(4) . .
C109 C110 C111 111.9(5) . .
C112 C111 C110 114.6(6) . .
C114 C113 N16 119.1(3) . .
C113 C114 C115 114.9(5) . .
C116 C115 C114 119.7(5) . .
C118 C117 N16 116.4(4) . .
C117 C118 C119 110.5(4) . .
C120 C119 C118 114.0(5) . .
C122 C121 N16 117.6(5) . .
C121 C122 C123 111.2(4) . .
C124 C123 C122 113.3(4) . .

loop_
_geom_bond_atom_site_label_1
_geom_bond_atom_site_label_2
_geom_bond_distance
_geom_bond_site_symmetry_2
Cl1 C9 1.718(7) .
Cl2 C10 1.743(8) .
Cl3 C21 1.701(9) .
Cl4 C22 1.722(7) .
N1 C7 1.339(9) .
N1 C6 1.417(9) .
N2 C8 1.350(8) .
N2 C11 1.353(8) .
N3 C12 1.362(9) .
N3 C13 1.394(9) .
N4 C19 1.349(10) .
N4 C16 1.412(9) .
N5 C20 1.370(9) .
N5 C23 1.376(8) .
N6 C24 1.356(10) .
N6 C25 1.403(11) .
O1 C7 1.229(8) .
O2 C12 1.245(9) .
O3 C19 1.234(9) .
O4 C24 1.233(9) .
C1 C2 1.415(10) .
C1 C6 1.385(10) .
C2 C3 1.378(11) .
C3 C4 1.369(11) .
C4 C5 1.382(10) .
C5 C6 1.359(10) .
C7 C8 1.499(10) .
C8 C9 1.403(9) .
C9 C10 1.385(10) .
C10 C11 1.378(10) .
C11 C12 1.458(10) .
C13 C14 1.393(11) .
C13 C18 1.402(12) .
C14 C15 1.381(10) .
C15 C16 1.365(11) .
C16 C17 1.406(10) .
C17 C18 1.376(10) .
C19 C20 1.475(10) .
C20 C21 1.408(10) .
C21 C22 1.384(11) .
C22 C23 1.419(10) .
C23 C24 1.423(11) .
C25 C30 1.391(13) .
C25 C26 1.366(15) .
C26 C27 1.353(16) .
C27 C28 1.38(2) .
C28 C29 1.45(2) .
C29 C30 1.385(15) .
Cl5 C39 1.715(8) .
Cl6 C40 1.737(8) .
N7 C37 1.388(11) .
N7 C36 1.394(11) .
N8 C41 1.351(9) .
N8 C38 1.357(9) .
N9 C42 1.357(9) .
N9 C43 1.410(9) .
O5 C37 1.231(10) .
O6 C42 1.258(8) .
C31 C32 1.375(13) .
C31 C36 1.401(13) .
C32 C33 1.373(13) .
C33 C34 1.363(12) .
C34 C35 1.361(11) .
C35 C36 1.355(11) .
C37 C38 1.442(12) .
C38 C39 1.400(10) .
C39 C40 1.358(10) .
C40 C41 1.396(10) .
C41 C42 1.456(10) .
C43 C45 1.393(10) 2_456
C43 C44 1.399(10) .
C44 C45 1.387(10) .
C45 C43 1.393(10) 2_456
Cl7 C54 1.725(7) .
Cl8 C55 1.705(8) .
N10 C52 1.364(9) .
N10 C51 1.406(8) .
N11 C56 1.323(8) .
N11 C53 1.380(8) .
N12 C57 1.359(9) .
N12 C58 1.405(8) .
O7 C52 1.244(8) .
O8 C57 1.232(8) .
C46 C51 1.374(9) .
C46 C47 1.398(10) .
C47 C48 1.316(9) .
C48 C49 1.424(10) .
C49 C50 1.349(10) .
C50 C51 1.410(9) .
C52 C53 1.455(10) .
C53 C54 1.409(10) .
C54 C55 1.374(9) .
C55 C56 1.411(10) .
C56 C57 1.494(10) .
C58 C59 1.366(10) .
C58 C60 1.365(9) 2
C59 C60 1.415(9) .
C60 C58 1.365(9) 2
N13 C61 1.494(5) .
N13 C73 1.504(5) .
N13 C65 1.528(5) .
N13 C69 1.542(5) .
C61 C62 1.435(6) .
C62 C63 1.521(7) .
C63 C64 1.493(7) .
C65 C66 1.465(6) .
C66 C67 1.474(7) .
C67 C68 1.453(7) .
C69 C70 1.471(6) .
C70 C71 1.531(7) .
C71 C72 1.442(7) .
C73 C74 1.457(6) .
C74 C75 1.580(7) .
C75 C76 1.481(7) .
N14 C77 1.494(6) .
N14 C89 1.503(5) .
N14 C81 1.528(5) .
N14 C85 1.541(5) .
C77 C78 1.436(6) .
C78 C79 1.521(7) .
C79 C80 1.494(7) .
C81 C82 1.466(6) .
C82 C83 1.474(7) .
C83 C84 1.453(7) .
C85 C86 1.471(6) .
C86 C87 1.532(7) .
C87 C88 1.442(7) .
C89 C90 1.457(6) .
C90 C91 1.580(7) .
C91 C92 1.481(7) .
N15 C93 1.494(6) .
N15 C105 1.502(5) .
N15 C97 1.529(5) .
N15 C101 1.542(5) .
C93 C94 1.436(6) .
C94 C95 1.521(7) .
C95 C96 1.493(7) .
C97 C98 1.466(6) .
C98 C99 1.474(7) .
C99 C100 1.453(7) .
C101 C102 1.472(6) .
C102 C103 1.530(7) .
C103 C104 1.443(7) .
C105 C106 1.456(6) .
C106 C107 1.581(7) .
C107 C108 1.481(7) .
N16 C109 1.494(5) .
N16 C121 1.504(5) .
N16 C113 1.527(5) .
N16 C117 1.541(5) .
C109 C110 1.436(6) .
C110 C111 1.521(7) .
C111 C112 1.493(7) .
C113 C114 1.465(6) .
C114 C115 1.474(7) .
C115 C116 1.453(7) .
C117 C118 1.470(6) .
C118 C119 1.532(7) .
C119 C120 1.442(7) .
C121 C122 1.457(6) .
C122 C123 1.580(7) .
C123 C124 1.481(7) .

loop_
_geom_hbond_atom_site_label_D
_geom_hbond_atom_site_label_H
_geom_hbond_atom_site_label_A
_geom_hbond_distance_DH
_geom_hbond_distance_HA
_geom_hbond_distance_DA
_geom_hbond_angle_DHA
N1 H1 N8 0.88 2.59 3.465(8) 170.9
N3 H3 N8 0.88 2.27 3.112(9) 160.4
N4 H4 N11 0.88 2.44 3.292(9) 164.6
N6 H6 N11 0.88 2.63 3.491(9) 167.2
N7 H7 N8 0.88 2.34 2.766(10) 109.7
N7 H7 N2 0.88 2.51 3.341(10) 158.8
N9 H9 N2 0.88 2.33 3.186(8) 164.7
N10 H10 N11 0.88 2.30 2.741(8) 111.0
N10 H10 N5 0.88 2.56 3.396(7) 159.7
N12 H12 N11 0.88 2.29 2.726(8) 110.4
N12 H12 N5 0.88 2.45 3.294(8) 161.2
